data_7062395
loop_
_publ_author_name
'Holakovsk\'y, Roman'
'Just, David'
'Eigner, V\'aclav'
'Jakubec, Martin'
'Cu\<r\'inov\'a, Petra'

_publ_section_title
;
 Binaphthalene-based cyclic homochiral ureas and their structure-related
 properties
;
_journal_issue 18
_journal_name_full 'New Journal of Chemistry'
_journal_page_first 8515
_journal_page_last 8523
_journal_paper_doi 10.1039/D2NJ06147C
_journal_volume 47
_journal_year 2023
_chemical_absolute_configuration ad
_chemical_formula_moiety 'C21 H14 N2 O'
_chemical_formula_sum 'C21 H14 N2 O'
_chemical_formula_weight 310.35
_space_group_IT_number 4
_space_group_name_Hall 'P 2yb'
_space_group_name_H-M_alt 'P 1 21 1'
_symmetry_cell_setting monoclinic
_symmetry_space_group_name_Hall 'P 2yb'
_symmetry_space_group_name_H-M 'P 1 21 1'
_atom_sites_solution_hydrogens difmap
_atom_sites_solution_primary other
_audit_update_record
;
2022-12-16 deposited with the CCDC.	2023-03-30 downloaded from the CCDC.
;
_cell_angle_alpha 90
_cell_angle_beta 90.0399(12)
_cell_angle_gamma 90
_cell_formula_units_Z 2
_cell_length_a 9.03801(13)
_cell_length_b 6.43800(9)
_cell_length_c 13.58790(18)
_cell_measurement_reflns_used 7380
_cell_measurement_temperature 180
_cell_measurement_theta_max 67.56
_cell_measurement_theta_min 3.22
_cell_volume 790.635(19)
_computing_cell_refinement
; 
 CrysAlisPro (Rigaku Oxford Diffraction, 2017) 
;
_computing_data_collection 'Gemini, (Oxford Diffraction, 2006)'
_computing_data_reduction
; 
 CrysAlisPro (Rigaku Oxford Diffraction, 2017) 
;
_computing_molecular_graphics 'CAMERON (Watkin et al., 1996)'
_computing_publication_material 'CRYSTALS (Betteridge et al., 2003)'
_computing_structure_refinement 'CRYSTALS (Betteridge et al., 2003)'
_computing_structure_solution 'Superflip (Palatinus & Chapuis, 2007)'
_diffrn_ambient_pressure 101
_diffrn_ambient_temperature 180
_diffrn_measured_fraction_theta_full 0.997
_diffrn_measured_fraction_theta_max 0.997
_diffrn_measurement_device Area
_diffrn_measurement_device_type 'Oxford Diffraction Gemini'
_diffrn_measurement_method '\f & \w scans'
_diffrn_radiation_monochromator graphite
_diffrn_radiation_type 'Cu K\a'
_diffrn_radiation_wavelength 1.54184
_diffrn_reflns_av_R_equivalents 0.030
_diffrn_reflns_av_unetI/netI 0.044
_diffrn_reflns_limit_h_max 10
_diffrn_reflns_limit_h_min -10
_diffrn_reflns_limit_k_max 7
_diffrn_reflns_limit_k_min -7
_diffrn_reflns_limit_l_max 16
_diffrn_reflns_limit_l_min -16
_diffrn_reflns_number 11296
_diffrn_reflns_theta_full 67.577
_diffrn_reflns_theta_max 67.577
_diffrn_reflns_theta_min 3.252
_diffrn_standards_number 0
_exptl_absorpt_coefficient_mu 0.644
_exptl_absorpt_correction_T_max 0.95
_exptl_absorpt_correction_T_min 0.90
_exptl_absorpt_correction_type analytical
_exptl_absorpt_process_details
; 
 Analytical Absorption (De Meulenaer & Tompa, 1965) 
;
_exptl_crystal_colour colourless
_exptl_crystal_density_diffrn 1.304
_exptl_crystal_density_meas ?
_exptl_crystal_density_method 'not measured'
_exptl_crystal_description prism
_exptl_crystal_F_000 323.999
_exptl_crystal_size_max 0.218
_exptl_crystal_size_mid 0.122
_exptl_crystal_size_min 0.084
_refine_diff_density_max 0.11
_refine_diff_density_min -0.13
_refine_ls_abs_structure_details
; 
 Parsons, Flack & Wagner (2013), 
 1175 Friedel Pairs 
;
_refine_ls_abs_structure_Flack 0.11(13)
_refine_ls_extinction_method None
_refine_ls_goodness_of_fit_ref 0.9855
_refine_ls_hydrogen_treatment mixed
_refine_ls_matrix_type full
_refine_ls_number_parameters 226
_refine_ls_number_reflns 2832
_refine_ls_number_restraints 9
_refine_ls_R_factor_all 0.0294
_refine_ls_R_factor_gt 0.0280
_refine_ls_shift/su_max 0.0004041
_refine_ls_shift/su_mean 0.0000367
_refine_ls_structure_factor_coef Fsqd
_refine_ls_weighting_details
;
 Method= Modified Sheldrick 
 w=1/[\s^2^(F^2^) + ( 0.05P)^2^ + 0.12P] 
 ,where P=(max(Fo^2^,0) + 2Fc^2^)/3 
;
_refine_ls_weighting_scheme calc
_refine_ls_wR_factor_all 0.0782
_refine_ls_wR_factor_gt 0.0733
_refine_ls_wR_factor_ref 0.0782
_reflns_limit_h_max 10
_reflns_limit_h_min -10
_reflns_limit_k_max 7
_reflns_limit_k_min -7
_reflns_limit_l_max 16
_reflns_limit_l_min 0
_reflns_number_gt 2722
_reflns_number_total 2832
_reflns_threshold_expression I>2.0\s(I)
_oxford_diffrn_Wilson_B_factor 2.66
_oxford_diffrn_Wilson_scale 0.01
_oxford_refine_ls_r_factor_ref 0.0294
_oxford_refine_ls_scale 12.6(5)
_oxford_reflns_number_all 2832
_cod_data_source_file d2nj06147c2.cif
_cod_data_source_block RH_mono_S
_cod_depositor_comments
;
The following automatic conversions were performed:

data item '_exptl_crystal_density_meas' value 'not measured' was
changed to '?' -- the value is perceived as not measured.

Automatic conversion script
Id: cif_fix_values 7556 2019-12-06 15:28:31Z antanas 

 Adding full bibliography for 7062395--7062396.cif.
;
_cod_original_sg_symbol_Hall 'P 2yb '
_cod_original_sg_symbol_H-M 'P 21 '
_cod_database_code 7062395
_oxford_refine_reflns_threshold_expression I>-3.0\s(I)
_oxford_refine_ls_r_factor_all 0.0294
_oxford_refine_ls_wr_factor_all 0.0782
_oxford_hooft_y 0.07(12)
_oxford_bijvoet_difference 0.11(13)
_oxford_refined_flack_x 0.2(3)

loop_
_symmetry_equiv_pos_as_xyz
x,y,z
-x,y+1/2,-z

loop_
_atom_site_label
_atom_site_type_symbol
_atom_site_fract_x
_atom_site_fract_y
_atom_site_fract_z
_atom_site_U_iso_or_equiv
_atom_site_occupancy
_atom_site_adp_type
_atom_site_refinement_flags_posn
_atom_site_refinement_flags_adp
_atom_site_refinement_flags_occupancy
_atom_site_disorder_assembly
_atom_site_disorder_group
_atom_site_attached_hydrogens
O1 O 0.48747(11) 0.49989(19) 0.49191(7) 0.0349 1.0000 Uani . . . . . .
C2 C 0.39409(14) 0.5002(3) 0.55845(9) 0.0287 1.0000 Uani D . . . . .
N3 N 0.34813(14) 0.6829(2) 0.59892(9) 0.0315 1.0000 Uani D . . . . .
C4 C 0.31656(15) 0.7038(2) 0.70078(10) 0.0297 1.0000 Uani D . . . . .
C5 C 0.21927(15) 0.5732(2) 0.74715(10) 0.0287 1.0000 Uani . . . . . .
C6 C 0.12412(15) 0.4300(2) 0.68941(10) 0.0278 1.0000 Uani . . . . . .
C7 C -0.03352(16) 0.4266(3) 0.70316(10) 0.0309 1.0000 Uani . . . . . .
C8 C -0.11862(17) 0.2673(3) 0.65862(11) 0.0354 1.0000 Uani . . . . . .
C9 C -0.04695(19) 0.1211(3) 0.59747(12) 0.0403 1.0000 Uani . . . . . .
C10 C 0.09968(18) 0.1393(3) 0.57580(11) 0.0356 1.0000 Uani . . . . . .
C11 C 0.18440(16) 0.2980(2) 0.62076(10) 0.0298 1.0000 Uani D . . . . .
N12 N 0.33479(14) 0.3186(2) 0.59143(9) 0.0307 1.0000 Uani D . . . . .
C13 C -0.27336(17) 0.2629(3) 0.67539(12) 0.0435 1.0000 Uani . . . . . .
C14 C -0.34118(17) 0.4109(3) 0.73060(12) 0.0458 1.0000 Uani . . . . . .
C15 C -0.25852(18) 0.5742(3) 0.77074(12) 0.0438 1.0000 Uani . . . . . .
C16 C -0.10827(16) 0.5825(3) 0.75755(11) 0.0362 1.0000 Uani . . . . . .
C17 C 0.21215(15) 0.5775(3) 0.85282(11) 0.0311 1.0000 Uani . . . . . .
C18 C 0.13420(17) 0.4258(3) 0.90784(11) 0.0385 1.0000 Uani . . . . . .
C19 C 0.1303(2) 0.4336(3) 1.00881(12) 0.0481 1.0000 Uani . . . . . .
C20 C 0.2041(2) 0.5914(3) 1.05986(13) 0.0517 1.0000 Uani . . . . . .
C21 C 0.28252(19) 0.7378(3) 1.00942(13) 0.0475 1.0000 Uani . . . . . .
C22 C 0.29025(17) 0.7342(3) 0.90549(12) 0.0374 1.0000 Uani . . . . . .
C23 C 0.37631(18) 0.8796(3) 0.85194(13) 0.0419 1.0000 Uani . . . . . .
C24 C 0.39213(17) 0.8623(3) 0.75317(12) 0.0370 1.0000 Uani . . . . . .
H91 H -0.1018 0.0115 0.5718 0.0493 1.0000 Uiso R . . . . .
H101 H 0.1498 0.0459 0.5327 0.0427 1.0000 Uiso R . . . . .
H131 H -0.3286 0.1536 0.6452 0.0522 1.0000 Uiso R . . . . .
H141 H -0.4488 0.4024 0.7412 0.0551 1.0000 Uiso R . . . . .
H151 H -0.3102 0.6798 0.8070 0.0524 1.0000 Uiso R . . . . .
H161 H -0.0529 0.6947 0.7852 0.0440 1.0000 Uiso R . . . . .
H181 H 0.0877 0.3132 0.8749 0.0467 1.0000 Uiso R . . . . .
H191 H 0.0758 0.3300 1.0436 0.0557 1.0000 Uiso R . . . . .
H201 H 0.1980 0.5994 1.1296 0.0615 1.0000 Uiso R . . . . .
H211 H 0.3342 0.8452 1.0454 0.0588 1.0000 Uiso R . . . . .
H231 H 0.4215 0.9886 0.8869 0.0512 1.0000 Uiso R . . . . .
H241 H 0.4538 0.9563 0.7146 0.0435 1.0000 Uiso R . . . . .
H31 H 0.3975(18) 0.789(2) 0.5732(11) 0.0388(18) 1.0000 Uiso D . . . . .
H121 H 0.3723(17) 0.210(2) 0.5584(12) 0.0376(18) 1.0000 Uiso D . . . . .

loop_
_atom_site_aniso_label
_atom_site_aniso_U_11
_atom_site_aniso_U_22
_atom_site_aniso_U_33
_atom_site_aniso_U_23
_atom_site_aniso_U_13
_atom_site_aniso_U_12
O1 0.0398(5) 0.0306(5) 0.0344(5) 0.0022(5) 0.0141(4) 0.0031(5)
C2 0.0293(7) 0.0305(7) 0.0262(6) 0.0021(6) 0.0033(5) 0.0007(6)
N3 0.0354(7) 0.0267(6) 0.0323(6) 0.0015(5) 0.0096(5) -0.0010(5)
C4 0.0275(7) 0.0308(7) 0.0307(7) -0.0016(6) 0.0049(5) 0.0025(6)
C5 0.0254(6) 0.0317(7) 0.0291(7) -0.0013(6) 0.0028(5) 0.0021(6)
C6 0.0287(7) 0.0309(7) 0.0238(6) 0.0034(5) 0.0017(5) -0.0033(6)
C7 0.0290(7) 0.0401(8) 0.0235(6) 0.0043(6) 0.0006(5) -0.0034(6)
C8 0.0340(8) 0.0466(9) 0.0257(7) 0.0036(6) -0.0030(6) -0.0066(7)
C9 0.0420(8) 0.0441(10) 0.0348(8) -0.0029(7) -0.0046(6) -0.0130(7)
C10 0.0423(8) 0.0336(8) 0.0311(7) -0.0032(6) 0.0034(6) -0.0046(7)
C11 0.0326(7) 0.0318(8) 0.0251(6) 0.0040(6) 0.0023(5) -0.0011(6)
N12 0.0324(6) 0.0273(6) 0.0324(6) -0.0008(5) 0.0082(5) 0.0026(5)
C13 0.0334(8) 0.0633(11) 0.0337(8) 0.0040(8) -0.0055(6) -0.0132(8)
C14 0.0259(8) 0.0727(12) 0.0387(8) 0.0074(8) -0.0029(7) -0.0022(8)
C15 0.0319(8) 0.0623(10) 0.0371(8) 0.0008(8) 0.0012(6) 0.0071(8)
C16 0.0315(7) 0.0462(8) 0.0308(7) -0.0007(6) 0.0015(6) 0.0022(7)
C17 0.0253(6) 0.0394(8) 0.0285(7) -0.0030(6) 0.0011(5) 0.0015(6)
C18 0.0360(8) 0.0493(9) 0.0303(7) 0.0015(7) -0.0000(6) -0.0049(7)
C19 0.0487(10) 0.0648(12) 0.0308(8) 0.0067(8) 0.0039(7) -0.0028(9)
C20 0.0517(10) 0.0765(13) 0.0267(8) -0.0056(8) -0.0013(7) 0.0003(10)
C21 0.0431(9) 0.0640(11) 0.0356(8) -0.0149(8) -0.0023(7) -0.0044(9)
C22 0.0323(7) 0.0464(9) 0.0335(8) -0.0087(7) 0.0006(6) 0.0006(7)
C23 0.0368(8) 0.0446(10) 0.0444(9) -0.0160(7) 0.0020(6) -0.0071(7)
C24 0.0335(7) 0.0348(8) 0.0427(8) -0.0057(7) 0.0075(6) -0.0054(6)

loop_
_atom_type_symbol
_atom_type_scat_dispersion_real
_atom_type_scat_dispersion_imag
_atom_type_scat_Cromer_Mann_a1
_atom_type_scat_Cromer_Mann_b1
_atom_type_scat_Cromer_Mann_a2
_atom_type_scat_Cromer_Mann_b2
_atom_type_scat_Cromer_Mann_a3
_atom_type_scat_Cromer_Mann_b3
_atom_type_scat_Cromer_Mann_a4
_atom_type_scat_Cromer_Mann_b4
_atom_type_scat_Cromer_Mann_c
_atom_type_scat_source
C 0.0181 0.0091 2.3100 20.8439 1.0200 10.2075 1.5886 0.5687 0.8650 51.6512 0.2156 'International Tables Vol C 4.2.6.8 and 6.1.1.4'
H 0.0000 0.0000 0.4930 10.5109 0.3229 26.1257 0.1402 3.1424 0.0408 57.7998 0.0030 'International Tables Vol C 4.2.6.8 and 6.1.1.4'
N 0.0311 0.0180 12.2126 0.0057 3.1322 9.8933 2.0125 28.9975 1.1663 0.5826 -11.5290 'International Tables Vol C 4.2.6.8 and 6.1.1.4'
O 0.0492 0.0322 3.0485 13.2771 2.2868 5.7011 1.5463 0.3239 0.8670 32.9089 0.2508 'International Tables Vol C 4.2.6.8 and 6.1.1.4'

loop_
_geom_angle_atom_site_label_1
_geom_angle_site_symmetry_1
_geom_angle_atom_site_label_2
_geom_angle_site_symmetry_2
_geom_angle_atom_site_label_3
_geom_angle_site_symmetry_3
_geom_angle
_geom_angle_publ_flag
O1 . C2 . N3 . 120.28(14) yes
O1 . C2 . N12 . 120.54(14) yes
N3 . C2 . N12 . 119.18(11) yes
C2 . N3 . C4 . 122.44(12) yes
C2 . N3 . H31 . 110.6(10) no
C4 . N3 . H31 . 114.3(10) no
N3 . C4 . C5 . 121.31(13) yes
N3 . C4 . C24 . 117.40(13) yes
C5 . C4 . C24 . 121.28(13) yes
C4 . C5 . C6 . 120.64(12) yes
C4 . C5 . C17 . 118.48(13) yes
C6 . C5 . C17 . 120.88(13) yes
C5 . C6 . C7 . 120.97(13) yes
C5 . C6 . C11 . 120.85(12) yes
C7 . C6 . C11 . 118.18(13) yes
C6 . C7 . C8 . 119.55(14) yes
C6 . C7 . C16 . 121.99(14) yes
C8 . C7 . C16 . 118.43(13) yes
C7 . C8 . C9 . 118.96(13) yes
C7 . C8 . C13 . 118.75(15) yes
C9 . C8 . C13 . 122.28(15) yes
C8 . C9 . C10 . 121.05(14) yes
C8 . C9 . H91 . 118.8 no
C10 . C9 . H91 . 120.2 no
C9 . C10 . C11 . 119.66(14) yes
C9 . C10 . H101 . 122.7 no
C11 . C10 . H101 . 117.6 no
C10 . C11 . C6 . 121.64(13) yes
C10 . C11 . N12 . 117.59(13) yes
C6 . C11 . N12 . 120.76(13) yes
C11 . N12 . C2 . 123.27(12) yes
C11 . N12 . H121 . 115.3(10) no
C2 . N12 . H121 . 110.9(9) no
C8 . C13 . C14 . 121.35(16) yes
C8 . C13 . H131 . 117.5 no
C14 . C13 . H131 . 121.2 no
C13 . C14 . C15 . 120.05(15) yes
C13 . C14 . H141 . 119.2 no
C15 . C14 . H141 . 120.8 no
C14 . C15 . C16 . 120.43(17) yes
C14 . C15 . H151 . 118.1 no
C16 . C15 . H151 . 121.4 no
C7 . C16 . C15 . 120.86(16) yes
C7 . C16 . H161 . 119.4 no
C15 . C16 . H161 . 119.8 no
C5 . C17 . C18 . 122.42(14) yes
C5 . C17 . C22 . 119.53(14) yes
C18 . C17 . C22 . 118.00(13) yes
C17 . C18 . C19 . 120.97(15) yes
C17 . C18 . H181 . 119.8 no
C19 . C18 . H181 . 119.2 no
C18 . C19 . C20 . 120.63(17) yes
C18 . C19 . H191 . 118.8 no
C20 . C19 . H191 . 120.5 no
C19 . C20 . C21 . 120.01(16) yes
C19 . C20 . H201 . 120.4 no
C21 . C20 . H201 . 119.6 no
C20 . C21 . C22 . 121.11(16) yes
C20 . C21 . H211 . 119.4 no
C22 . C21 . H211 . 119.5 no
C17 . C22 . C21 . 119.24(15) yes
C17 . C22 . C23 . 118.79(14) yes
C21 . C22 . C23 . 121.95(15) yes
C22 . C23 . C24 . 120.84(14) yes
C22 . C23 . H231 . 118.1 no
C24 . C23 . H231 . 121.0 no
C4 . C24 . C23 . 120.33(14) yes
C4 . C24 . H241 . 116.8 no
C23 . C24 . H241 . 122.9 no

loop_
_geom_bond_atom_site_label_1
_geom_bond_site_symmetry_1
_geom_bond_atom_site_label_2
_geom_bond_site_symmetry_2
_geom_bond_distance
_geom_bond_publ_flag
O1 . C2 . 1.2372(16) yes
C2 . N3 . 1.363(2) yes
C2 . N12 . 1.362(2) yes
N3 . C4 . 1.4197(19) yes
N3 . H31 . 0.889(15) no
C4 . C5 . 1.370(2) yes
C4 . C24 . 1.419(2) yes
C5 . C6 . 1.4848(19) yes
C5 . C17 . 1.438(2) yes
C6 . C7 . 1.4372(19) yes
C6 . C11 . 1.375(2) yes
C7 . C8 . 1.417(2) yes
C7 . C16 . 1.418(2) yes
C8 . C9 . 1.413(2) yes
C8 . C13 . 1.417(2) yes
C9 . C10 . 1.363(2) yes
C9 . H91 . 0.930 no
C10 . C11 . 1.415(2) yes
C10 . H101 . 0.955 no
C11 . N12 . 1.4229(19) yes
N12 . H121 . 0.898(14) no
C13 . C14 . 1.359(3) yes
C13 . H131 . 0.956 no
C14 . C15 . 1.400(3) yes
C14 . H141 . 0.985 no
C15 . C16 . 1.371(2) yes
C15 . H151 . 0.961 no
C16 . H161 . 0.955 no
C17 . C18 . 1.418(2) yes
C17 . C22 . 1.424(2) yes
C18 . C19 . 1.373(2) yes
C18 . H181 . 0.950 no
C19 . C20 . 1.399(3) yes
C19 . H191 . 0.955 no
C20 . C21 . 1.364(3) yes
C20 . H201 . 0.951 no
C21 . C22 . 1.414(2) yes
C21 . H211 . 0.967 no
C22 . C23 . 1.418(2) yes
C23 . C24 . 1.354(2) yes
C23 . H231 . 0.941 no
C24 . H241 . 0.976 no

loop_
_geom_hbond_atom_site_label_D
_geom_hbond_site_symmetry_D
_geom_hbond_atom_site_label_H
_geom_hbond_site_symmetry_H
_geom_hbond_atom_site_label_A
_geom_hbond_site_symmetry_A
_geom_hbond_angle_DHA
_geom_hbond_distance_DH
_geom_hbond_distance_HA
_geom_hbond_distance_DA
_geom_hbond_publ_flag
C13 . H131 . O1 2_546 153 0.96 2.55 3.431(2) yes
N3 . H31 . O1 2_656 174.2(14) 0.889(15) 1.924(15) 2.810(2) yes
N12 . H121 . O1 2_646 161.6(15) 0.898(14) 1.976(15) 2.842(2) yes
